data_7120531
loop_
_publ_author_name
'Yu, Lirong'
'Li, Yanglizhi'
'Wang, Xi'
'Wang, Xingyong'
'Zhou, Panpan'
'Jiang, ShangDa'
'pan, xiaobo'

_publ_section_title
;
 Consecutive reduction, radical-cyclization, and oxidative-dehydrogenation
 reaction of ortho-substituted diboryl compound
;
_journal_name_full 'Chem. Commun.'
_journal_paper_doi 10.1039/C7CC05689C
_journal_year 2017
_chemical_formula_moiety 'C70 H88 B2 K2 O4, 2(C4 H8 O)'
_chemical_formula_sum 'C78 H104 B2 K2 O6'
_chemical_formula_weight 1237.43
_space_group_crystal_system triclinic
_space_group_IT_number 2
_space_group_name_Hall '-P 1'
_space_group_name_H-M_alt 'P -1'
_symmetry_space_group_name_Hall '-P 1'
_symmetry_space_group_name_H-M 'P -1'
_atom_sites_solution_hydrogens mixed
_atom_sites_solution_primary iterative
_audit_creation_date 2017-06-27
_audit_creation_method
;
Olex2 1.2
(compiled 2017.03.28 svn.r3405 for OlexSys, GUI svn.r5337)
;
_audit_update_record
;
2017-07-06 deposited with the CCDC.
2017-08-09 downloaded from the CCDC.
;
_cell_angle_alpha 72.277(8)
_cell_angle_beta 70.112(7)
_cell_angle_gamma 67.341(8)
_cell_formula_units_Z 1
_cell_length_a 12.2166(9)
_cell_length_b 12.8705(12)
_cell_length_c 13.0567(12)
_cell_measurement_reflns_used 1792
_cell_measurement_temperature 291.43(10)
_cell_measurement_theta_max 22.6460
_cell_measurement_theta_min 3.7310
_cell_volume 1745.6(3)
_computing_cell_refinement
;
CrysAlisPro, Agilent Technologies,
Version 1.171.36.32 (release 02-08-2013 CrysAlis171 .NET)
(compiled Aug  2 2013,16:46:58)
;
_computing_data_collection
;
CrysAlisPro, Agilent Technologies,
Version 1.171.36.32 (release 02-08-2013 CrysAlis171 .NET)
(compiled Aug  2 2013,16:46:58)
;
_computing_data_reduction
;
CrysAlisPro, Agilent Technologies,
Version 1.171.36.32 (release 02-08-2013 CrysAlis171 .NET)
(compiled Aug  2 2013,16:46:58)
;
_computing_molecular_graphics 'Olex2 (Dolomanov et al., 2009)'
_computing_publication_material 'Olex2 (Dolomanov et al., 2009)'
_computing_structure_refinement 'ShelXL (Sheldrick, 2015)'
_computing_structure_solution
;
Superflip (Palatinus & Chapuis, 2007;Palatinus & van der Lee, 2008;
Palatinus et al., 2012)
;
_diffrn_ambient_temperature 291.43(10)
_diffrn_detector_area_resol_mean 16.0733
_diffrn_measured_fraction_theta_full 0.998
_diffrn_measured_fraction_theta_max 0.998
_diffrn_measurement_details
;
#__ type_ start__ end____ width___ exp.time_
  1 omega -102.00  -72.00   1.5000    9.0000
omega____ theta____ kappa____ phi______ frames
    -      -19.5055  178.0000  -30.0000 20

#__ type_ start__ end____ width___ exp.time_
  2 omega   -4.00   26.00   1.5000    9.0000
omega____ theta____ kappa____ phi______ frames
    -      -19.5055  -99.0000  -60.0000 20

#__ type_ start__ end____ width___ exp.time_
  3 omega    3.00   81.00   1.5000    9.0000
omega____ theta____ kappa____ phi______ frames
    -       22.7867   57.0000 -180.0000 52

#__ type_ start__ end____ width___ exp.time_
  4 omega   36.00  105.00   1.5000    9.0000
omega____ theta____ kappa____ phi______ frames
    -       22.7867 -178.0000  -60.0000 46

#__ type_ start__ end____ width___ exp.time_
  5 omega    5.00   89.00   1.5000    9.0000
omega____ theta____ kappa____ phi______ frames
    -       22.7867   77.0000  -60.0000 56

#__ type_ start__ end____ width___ exp.time_
  6 omega  -38.00   89.50   1.5000    9.0000
omega____ theta____ kappa____ phi______ frames
    -       22.7867  -19.0000  -30.0000 85
;
_diffrn_measurement_device_type 'SuperNova, Dual, Cu at zero, Eos'
_diffrn_measurement_method '\w scans'
_diffrn_orient_matrix_UB_11 0.0135847000
_diffrn_orient_matrix_UB_12 -0.0497917000
_diffrn_orient_matrix_UB_13 -0.0205917000
_diffrn_orient_matrix_UB_21 -0.0017344000
_diffrn_orient_matrix_UB_22 -0.0337301000
_diffrn_orient_matrix_UB_23 0.0544386000
_diffrn_orient_matrix_UB_31 -0.0635847000
_diffrn_orient_matrix_UB_32 0.0098891000
_diffrn_orient_matrix_UB_33 0.0094099000
_diffrn_radiation_monochromator mirror
_diffrn_radiation_type MoK\a
_diffrn_radiation_wavelength 0.71073
_diffrn_reflns_av_R_equivalents 0.0471
_diffrn_reflns_av_unetI/netI 0.1001
_diffrn_reflns_Laue_measured_fraction_full 0.998
_diffrn_reflns_Laue_measured_fraction_max 0.998
_diffrn_reflns_limit_h_max 15
_diffrn_reflns_limit_h_min -14
_diffrn_reflns_limit_k_max 14
_diffrn_reflns_limit_k_min -15
_diffrn_reflns_limit_l_max 16
_diffrn_reflns_limit_l_min -15
_diffrn_reflns_number 12129
_diffrn_reflns_point_group_measured_fraction_full 0.998
_diffrn_reflns_point_group_measured_fraction_max 0.998
_diffrn_reflns_theta_full 26.000
_diffrn_reflns_theta_max 26.022
_diffrn_reflns_theta_min 3.245
_diffrn_source 'SuperNova (Mo) X-ray Source'
_exptl_absorpt_coefficient_mu 0.187
_exptl_absorpt_correction_T_max 1.00000
_exptl_absorpt_correction_T_min 0.90813
_exptl_absorpt_correction_type multi-scan
_exptl_absorpt_process_details
;
CrysAlisPro, Agilent Technologies,
Version 1.171.36.32 (release 02-08-2013 CrysAlis171 .NET)
(compiled Aug  2 2013,16:46:58)
Empirical absorption correction using spherical harmonics,
 implemented in SCALE3 ABSPACK scaling algorithm.
;
_exptl_crystal_colour 'clear light colourless'
_exptl_crystal_colour_lustre clear
_exptl_crystal_colour_modifier light
_exptl_crystal_colour_primary colourless
_exptl_crystal_density_diffrn 1.177
_exptl_crystal_description block
_exptl_crystal_F_000 668
_exptl_crystal_size_max 0.21
_exptl_crystal_size_mid 0.16
_exptl_crystal_size_min 0.12
_refine_diff_density_max 0.336
_refine_diff_density_min -0.299
_refine_diff_density_rms 0.055
_refine_ls_extinction_method none
_refine_ls_goodness_of_fit_ref 1.025
_refine_ls_hydrogen_treatment mixed
_refine_ls_matrix_type full
_refine_ls_number_parameters 407
_refine_ls_number_reflns 6847
_refine_ls_number_restraints 0
_refine_ls_restrained_S_all 1.025
_refine_ls_R_factor_all 0.1273
_refine_ls_R_factor_gt 0.0673
_refine_ls_shift/su_max 0.000
_refine_ls_shift/su_mean 0.000
_refine_ls_structure_factor_coef Fsqd
_refine_ls_weighting_details 'w=1/[\s^2^(Fo^2^)+(0.0633P)^2^+0.5256P] where P=(Fo^2^+2Fc^2^)/3'
_refine_ls_weighting_scheme calc
_refine_ls_wR_factor_gt 0.1448
_refine_ls_wR_factor_ref 0.1830
_reflns_Friedel_coverage 0.000
_reflns_number_gt 3901
_reflns_number_total 6847
_reflns_threshold_expression 'I > 2\s(I)'
_cod_data_source_file c7cc05689c2.cif
_cod_data_source_block yulr_1114
_cod_database_code 7120531
_shelx_shelxl_version_number 2014/7
_shelx_space_group_comment
;
The symmetry employed for this shelxl refinement is uniquely defined
by the following loop, which should always be used as a source of
symmetry information in preference to the above space-group names.
They are only intended as comments.
;
_reflns_odcompleteness_completeness 99.82
_reflns_odcompleteness_iscentric 1
_reflns_odcompleteness_theta 26.32
_olex2_refinement_description
;
1. Fixed Uiso
 At 1.2 times of:
  All C(H) groups, All C(H,H) groups
 At 1.5 times of:
  All C(H,H,H) groups
2.a Ternary CH refined with riding coordinates:
 C9(H9)
2.b Secondary CH2 refined with riding coordinates:
 C28(H28A,H28B), C29(H29A,H29B), C30(H30A,H30B), C31(H31A,H31B), C32(H32A,
 H32B), C33(H33A,H33B), C34(H34A,H34B), C35(H35A,H35B), C36(H36A,H36B),
 C37(H37A,H37B), C38(H38A,H38B), C39(H39A,H39B)
2.c Aromatic/amide H refined with riding coordinates:
 C2(H2), C3(H3), C4(H4), C5(H5), C12(H12), C14(H14), C21(H21), C23(H23)
2.d Idealised Me refined as rotating group:
 C16(H16A,H16B,H16C), C17(H17A,H17B,H17C), C18(H18A,H18B,H18C), C25(H25A,H25B,
 H25C), C26(H26A,H26B,H26C), C27(H27A,H27B,H27C)
;
_olex2_date_sample_data_collection 2016-11-14
_olex2_submission_special_instructions 'No special instructions were received'

loop_
_space_group_symop_operation_xyz
'x, y, z'
'-x, -y, -z'

loop_
_atom_site_label
_atom_site_type_symbol
_atom_site_fract_x
_atom_site_fract_y
_atom_site_fract_z
_atom_site_U_iso_or_equiv
_atom_site_adp_type
_atom_site_occupancy
_atom_site_site_symmetry_order
_atom_site_calc_flag
_atom_site_refinement_flags_posn
K1 K 0.96798(7) -0.14796(7) 0.85683(7) 0.0423(2) Uani 1 1 d .
H8 H 0.978(2) 0.185(3) 0.951(2) 0.025(8) Uiso 1 1 d .
O1 O 0.8591(2) -0.3080(2) 0.9525(2) 0.0580(7) Uani 1 1 d .
O2 O 1.1184(2) -0.2881(2) 0.7204(2) 0.0582(8) Uani 1 1 d .
C1 C 0.7371(3) 0.2413(3) 0.9995(3) 0.0259(7) Uani 1 1 d .
C2 C 0.6302(3) 0.3333(3) 1.0238(3) 0.0307(7) Uani 1 1 d .
H2 H 0.6058 0.3920 0.9658 0.037 Uiso 1 1 calc R
C3 C 0.5600(3) 0.3393(3) 1.1315(3) 0.0369(8) Uani 1 1 d .
H3 H 0.4886 0.4007 1.1447 0.044 Uiso 1 1 calc R
C4 C 0.5953(3) 0.2542(3) 1.2200(3) 0.0367(8) Uani 1 1 d .
H4 H 0.5462 0.2569 1.2920 0.044 Uiso 1 1 calc R
C5 C 0.7043(3) 0.1650(3) 1.2004(3) 0.0338(8) Uani 1 1 d .
H5 H 0.7306 0.1093 1.2594 0.041 Uiso 1 1 calc R
C6 C 0.7741(3) 0.1597(3) 1.0917(3) 0.0260(7) Uani 1 1 d .
C7 C 0.8915(2) 0.0719(3) 1.0540(2) 0.0254(7) Uani 1 1 d .
C8 C 0.9552(3) 0.1250(3) 0.9401(3) 0.0261(7) Uani 1 1 d .
C9 C 0.9304(3) -0.0368(3) 1.1075(3) 0.0263(7) Uani 1 1 d .
H9 H 0.8704 -0.0651 1.1706 0.032 Uiso 1 1 calc R
C10 C 0.8352(3) 0.3295(3) 0.7880(2) 0.0262(7) Uani 1 1 d .
C11 C 0.9269(3) 0.3841(3) 0.7511(3) 0.0291(7) Uani 1 1 d .
C12 C 0.9162(3) 0.4864(3) 0.6711(3) 0.0355(8) Uani 1 1 d .
H12 H 0.9793 0.5184 0.6473 0.043 Uiso 1 1 calc R
C13 C 0.8165(3) 0.5416(3) 0.6261(3) 0.0344(8) Uani 1 1 d .
C14 C 0.7258(3) 0.4911(3) 0.6637(3) 0.0345(8) Uani 1 1 d .
H14 H 0.6563 0.5274 0.6365 0.041 Uiso 1 1 calc R
C15 C 0.7333(3) 0.3881(3) 0.7405(3) 0.0292(7) Uani 1 1 d .
C16 C 1.0421(3) 0.3374(3) 0.7917(3) 0.0389(8) Uani 1 1 d .
H16A H 1.0211 0.3425 0.8682 0.058 Uiso 1 1 calc GR
H16B H 1.0962 0.3816 0.7479 0.058 Uiso 1 1 calc GR
H16C H 1.0822 0.2586 0.7846 0.058 Uiso 1 1 calc GR
C17 C 0.8078(4) 0.6519(3) 0.5392(3) 0.0481(10) Uani 1 1 d .
H17A H 0.8059 0.6391 0.4712 0.072 Uiso 1 1 calc GR
H17B H 0.8777 0.6755 0.5263 0.072 Uiso 1 1 calc GR
H17C H 0.7342 0.7108 0.5650 0.072 Uiso 1 1 calc GR
C18 C 0.6279(3) 0.3420(3) 0.7648(3) 0.0368(8) Uani 1 1 d .
H18A H 0.6513 0.2861 0.7202 0.055 Uiso 1 1 calc GR
H18B H 0.5574 0.4040 0.7477 0.055 Uiso 1 1 calc GR
H18C H 0.6083 0.3066 0.8421 0.055 Uiso 1 1 calc GR
C19 C 0.8095(3) 0.1192(3) 0.8262(3) 0.0270(7) Uani 1 1 d .
C20 C 0.8819(3) 0.1001(3) 0.7176(3) 0.0286(7) Uani 1 1 d .
C21 C 0.8632(3) 0.0311(3) 0.6649(3) 0.0366(8) Uani 1 1 d .
H21 H 0.9126 0.0215 0.5942 0.044 Uiso 1 1 calc R
C22 C 0.7751(3) -0.0235(3) 0.7127(3) 0.0394(9) Uani 1 1 d .
C23 C 0.7051(3) -0.0084(3) 0.8195(3) 0.0374(8) Uani 1 1 d .
H23 H 0.6458 -0.0450 0.8551 0.045 Uiso 1 1 calc R
C24 C 0.7209(3) 0.0602(3) 0.8756(3) 0.0305(7) Uani 1 1 d .
C25 C 0.9813(3) 0.1540(3) 0.6504(3) 0.0355(8) Uani 1 1 d .
H25A H 1.0162 0.1663 0.6997 0.053 Uiso 1 1 calc GR
H25B H 0.9469 0.2263 0.6053 0.053 Uiso 1 1 calc GR
H25C H 1.0441 0.1038 0.6034 0.053 Uiso 1 1 calc GR
C26 C 0.7562(4) -0.0974(4) 0.6537(4) 0.0641(12) Uani 1 1 d .
H26A H 0.8328 -0.1542 0.6297 0.096 Uiso 1 1 calc GR
H26B H 0.7258 -0.0501 0.5904 0.096 Uiso 1 1 calc GR
H26C H 0.6979 -0.1349 0.7037 0.096 Uiso 1 1 calc GR
C27 C 0.6365(3) 0.0662(3) 0.9911(3) 0.0385(8) Uani 1 1 d .
H27A H 0.5827 0.0221 1.0069 0.058 Uiso 1 1 calc GR
H27B H 0.5888 0.1448 0.9950 0.058 Uiso 1 1 calc GR
H27C H 0.6845 0.0356 1.0447 0.058 Uiso 1 1 calc GR
C28 C 0.8746(4) -0.3945(5) 0.8983(5) 0.0878(18) Uani 1 1 d .
H28A H 0.9362 -0.4646 0.9218 0.105 Uiso 1 1 calc R
H28B H 0.9016 -0.3700 0.8184 0.105 Uiso 1 1 calc R
C29 C 0.7594(4) -0.4148(6) 0.9264(5) 0.110(2) Uani 1 1 d .
H29A H 0.7299 -0.3940 0.8604 0.132 Uiso 1 1 calc R
H29B H 0.7691 -0.4956 0.9578 0.132 Uiso 1 1 calc R
C30 C 0.6741(4) -0.3468(5) 1.0054(4) 0.0812(16) Uani 1 1 d .
H30A H 0.6362 -0.3941 1.0705 0.097 Uiso 1 1 calc R
H30B H 0.6102 -0.2871 0.9732 0.097 Uiso 1 1 calc R
C31 C 0.7463(4) -0.2952(4) 1.0361(3) 0.0568(11) Uani 1 1 d .
H31A H 0.7026 -0.2147 1.0380 0.068 Uiso 1 1 calc R
H31B H 0.7611 -0.3350 1.1086 0.068 Uiso 1 1 calc R
C32 C 1.1463(6) -0.2658(6) 0.6054(4) 0.111(2) Uani 1 1 d .
H32A H 1.1800 -0.2025 0.5745 0.133 Uiso 1 1 calc R
H32B H 1.0731 -0.2455 0.5805 0.133 Uiso 1 1 calc R
C33 C 1.2370(6) -0.3713(7) 0.5693(5) 0.120(3) Uani 1 1 d .
H33A H 1.1971 -0.4206 0.5632 0.144 Uiso 1 1 calc R
H33B H 1.2930 -0.3534 0.4983 0.144 Uiso 1 1 calc R
C34 C 1.3011(5) -0.4253(5) 0.6578(6) 0.104(2) Uani 1 1 d .
H34A H 1.3684 -0.3963 0.6438 0.124 Uiso 1 1 calc R
H34B H 1.3328 -0.5081 0.6649 0.124 Uiso 1 1 calc R
C35 C 1.2046(4) -0.3924(4) 0.7588(4) 0.0664(13) Uani 1 1 d .
H35A H 1.1657 -0.4515 0.7969 0.080 Uiso 1 1 calc R
H35B H 1.2394 -0.3811 0.8096 0.080 Uiso 1 1 calc R
B1 B 0.8340(3) 0.2074(3) 0.8808(3) 0.0258(8) Uani 1 1 d .
O3 O 0.4877(4) 0.1461(4) 0.5280(3) 0.1259(15) Uani 1 1 d .
C36 C 0.4067(6) 0.0877(5) 0.6124(5) 0.1014(18) Uani 1 1 d .
H36A H 0.3266 0.1161 0.5976 0.122 Uiso 1 1 calc R
H36B H 0.4398 0.0057 0.6144 0.122 Uiso 1 1 calc R
C37 C 0.3980(5) 0.1113(6) 0.7155(5) 0.0975(18) Uani 1 1 d .
H37A H 0.4587 0.0516 0.7516 0.117 Uiso 1 1 calc R
H37B H 0.3171 0.1164 0.7651 0.117 Uiso 1 1 calc R
C38 C 0.4208(6) 0.2216(6) 0.6859(5) 0.106(2) Uani 1 1 d .
H38A H 0.3450 0.2849 0.6855 0.127 Uiso 1 1 calc R
H38B H 0.4588 0.2264 0.7378 0.127 Uiso 1 1 calc R
C39 C 0.5026(6) 0.2233(6) 0.5757(5) 0.107(2) Uani 1 1 d .
H39A H 0.4828 0.3002 0.5308 0.128 Uiso 1 1 calc R
H39B H 0.5868 0.1998 0.5798 0.128 Uiso 1 1 calc R

loop_
_atom_site_aniso_label
_atom_site_aniso_U_11
_atom_site_aniso_U_22
_atom_site_aniso_U_33
_atom_site_aniso_U_23
_atom_site_aniso_U_13
_atom_site_aniso_U_12
K1 0.0527(5) 0.0365(5) 0.0470(5) -0.0074(4) -0.0195(4) -0.0184(4)
O1 0.0620(17) 0.0563(18) 0.0651(19) -0.0241(15) 0.0011(15) -0.0342(14)
O2 0.0626(17) 0.0576(19) 0.0458(17) -0.0092(14) -0.0180(14) -0.0070(14)
C1 0.0253(16) 0.0234(17) 0.0307(18) -0.0061(14) -0.0098(14) -0.0065(13)
C2 0.0302(17) 0.0251(18) 0.0363(19) -0.0074(15) -0.0101(15) -0.0059(13)
C3 0.0319(18) 0.033(2) 0.043(2) -0.0169(17) -0.0077(16) -0.0012(14)
C4 0.0346(18) 0.040(2) 0.0330(19) -0.0165(16) -0.0026(15) -0.0068(15)
C5 0.0345(18) 0.0311(19) 0.0325(19) -0.0052(15) -0.0107(15) -0.0058(14)
C6 0.0266(16) 0.0231(17) 0.0305(18) -0.0078(14) -0.0063(14) -0.0091(13)
C7 0.0231(15) 0.0263(17) 0.0276(17) -0.0075(14) -0.0064(13) -0.0072(13)
C8 0.0260(16) 0.0210(17) 0.0325(18) -0.0072(14) -0.0080(14) -0.0067(13)
C9 0.0243(15) 0.0274(18) 0.0272(17) -0.0034(14) -0.0054(13) -0.0107(13)
C10 0.0252(16) 0.0254(17) 0.0276(17) -0.0106(14) -0.0049(13) -0.0048(13)
C11 0.0298(17) 0.0195(17) 0.0372(19) -0.0080(14) -0.0081(14) -0.0056(13)
C12 0.0404(19) 0.0308(19) 0.036(2) -0.0070(15) -0.0050(16) -0.0158(15)
C13 0.046(2) 0.0244(18) 0.0293(18) -0.0059(14) -0.0083(16) -0.0086(15)
C14 0.0338(18) 0.032(2) 0.0315(19) -0.0086(15) -0.0097(15) -0.0010(15)
C15 0.0328(17) 0.0250(17) 0.0281(17) -0.0076(14) -0.0072(14) -0.0058(14)
C16 0.0379(19) 0.031(2) 0.050(2) -0.0010(16) -0.0116(17) -0.0175(15)
C17 0.070(3) 0.029(2) 0.043(2) 0.0011(17) -0.018(2) -0.0158(18)
C18 0.0313(18) 0.038(2) 0.039(2) -0.0032(16) -0.0143(16) -0.0073(15)
C19 0.0256(16) 0.0238(17) 0.0293(17) -0.0037(14) -0.0091(14) -0.0046(13)
C20 0.0297(16) 0.0267(18) 0.0271(17) -0.0056(14) -0.0061(14) -0.0073(13)
C21 0.0401(19) 0.037(2) 0.0304(19) -0.0122(16) -0.0049(16) -0.0085(16)
C22 0.048(2) 0.037(2) 0.042(2) -0.0160(17) -0.0140(18) -0.0144(16)
C23 0.0382(19) 0.038(2) 0.042(2) -0.0111(17) -0.0088(16) -0.0168(15)
C24 0.0258(16) 0.0326(19) 0.0352(19) -0.0110(15) -0.0081(14) -0.0077(14)
C25 0.0396(19) 0.036(2) 0.0302(18) -0.0110(16) -0.0026(15) -0.0125(15)
C26 0.074(3) 0.076(3) 0.067(3) -0.039(3) -0.013(2) -0.035(2)
C27 0.0365(18) 0.043(2) 0.041(2) -0.0124(17) 0.0009(16) -0.0237(16)
C28 0.061(3) 0.097(4) 0.126(5) -0.078(4) 0.024(3) -0.045(3)
C29 0.076(3) 0.164(6) 0.135(5) -0.110(5) 0.040(3) -0.080(4)
C30 0.044(2) 0.114(4) 0.097(4) -0.053(4) -0.005(3) -0.024(3)
C31 0.064(3) 0.051(3) 0.048(3) -0.014(2) -0.002(2) -0.018(2)
C32 0.132(5) 0.120(5) 0.045(3) -0.013(3) -0.027(3) -0.001(4)
C33 0.097(4) 0.199(8) 0.097(5) -0.095(5) 0.013(4) -0.065(5)
C34 0.072(4) 0.080(4) 0.152(6) -0.060(4) -0.011(4) -0.005(3)
C35 0.071(3) 0.048(3) 0.079(3) 0.010(2) -0.033(3) -0.022(2)
B1 0.0245(18) 0.0246(19) 0.0275(19) -0.0037(15) -0.0061(15) -0.0084(14)
O3 0.164(4) 0.135(4) 0.071(3) -0.023(3) 0.010(3) -0.072(3)
C36 0.141(5) 0.071(4) 0.090(4) 0.008(3) -0.031(4) -0.048(4)
C37 0.092(4) 0.126(6) 0.072(4) 0.002(4) -0.012(3) -0.056(4)
C38 0.113(5) 0.147(6) 0.090(4) -0.052(4) 0.003(4) -0.078(4)
C39 0.112(5) 0.127(6) 0.101(5) -0.016(4) -0.003(4) -0.086(4)

loop_
_atom_type_symbol
_atom_type_description
_atom_type_scat_dispersion_real
_atom_type_scat_dispersion_imag
_atom_type_scat_source
C C 0.0033 0.0016 'International Tables Vol C Tables 4.2.6.8 and 6.1.1.4'
H H 0.0000 0.0000 'International Tables Vol C Tables 4.2.6.8 and 6.1.1.4'
B B 0.0013 0.0007 'International Tables Vol C Tables 4.2.6.8 and 6.1.1.4'
K K 0.2009 0.2494 'International Tables Vol C Tables 4.2.6.8 and 6.1.1.4'
O O 0.0106 0.0060 'International Tables Vol C Tables 4.2.6.8 and 6.1.1.4'

loop_
_geom_angle_atom_site_label_1
_geom_angle_atom_site_label_2
_geom_angle_atom_site_label_3
_geom_angle
_geom_angle_site_symmetry_1
_geom_angle_site_symmetry_3
O1 K1 C6 123.33(8) . 2_757
O1 K1 C7 128.84(9) . 2_757
O1 K1 C8 102.14(9) . 2_757
O1 K1 C9 146.67(8) . 2_757
O1 K1 C19 120.58(8) . .
O1 K1 C20 131.88(9) . .
O1 K1 C21 113.76(9) . .
O1 K1 C22 88.81(9) . .
O1 K1 C23 80.05(9) . .
O1 K1 C24 94.81(9) . .
O2 K1 O1 85.66(9) . .
O2 K1 C6 84.89(8) . 2_757
O2 K1 C7 110.11(8) . 2_757
O2 K1 C8 121.91(8) . 2_757
O2 K1 C9 117.65(9) . 2_757
O2 K1 C19 134.98(8) . .
O2 K1 C20 109.04(8) . .
O2 K1 C21 91.33(8) . .
O2 K1 C22 94.69(8) . .
O2 K1 C23 117.56(8) . .
O2 K1 C24 140.24(8) . .
C7 K1 C6 25.88(7) 2_757 2_757
C7 K1 C8 27.95(8) 2_757 2_757
C7 K1 C9 24.06(7) 2_757 2_757
C7 K1 C19 82.57(8) 2_757 .
C7 K1 C20 89.82(8) 2_757 .
C7 K1 C21 114.11(9) 2_757 .
C7 K1 C22 134.86(9) 2_757 .
C7 K1 C23 125.94(9) 2_757 .
C7 K1 C24 100.38(8) 2_757 .
C8 K1 C6 42.75(7) 2_757 2_757
C8 K1 C9 46.07(8) 2_757 2_757
C9 K1 C6 44.32(7) 2_757 2_757
C19 K1 C6 104.72(8) . 2_757
C19 K1 C8 89.87(8) . 2_757
C19 K1 C9 60.51(7) . 2_757
C20 K1 C6 103.87(8) . 2_757
C20 K1 C8 106.99(8) . 2_757
C20 K1 C9 65.79(8) . 2_757
C20 K1 C19 26.04(7) . .
C20 K1 C22 45.74(9) . .
C20 K1 C23 52.25(9) . .
C20 K1 C24 44.84(8) . .
C21 K1 C6 122.20(9) . 2_757
C21 K1 C8 132.85(9) . 2_757
C21 K1 C9 90.52(8) . 2_757
C21 K1 C19 46.01(8) . .
C21 K1 C20 25.89(8) . .
C21 K1 C22 25.46(9) . .
C21 K1 C23 44.31(9) . .
C21 K1 C24 52.19(8) . .
C22 K1 C6 147.61(9) . 2_757
C22 K1 C8 142.16(8) . 2_757
C22 K1 C9 110.90(8) . 2_757
C22 K1 C19 54.28(8) . .
C22 K1 C24 45.66(8) . .
C23 K1 C6 150.28(8) . 2_757
C23 K1 C8 120.50(8) . 2_757
C23 K1 C9 105.97(8) . 2_757
C23 K1 C19 45.78(8) . .
C23 K1 C22 25.58(8) . .
C23 K1 C24 25.72(8) . .
C24 K1 C6 125.55(8) . 2_757
C24 K1 C8 96.93(8) . 2_757
C24 K1 C9 82.06(8) . 2_757
C24 K1 C19 25.79(8) . .
C28 O1 K1 122.3(3) . .
C28 O1 C31 107.8(3) . .
C31 O1 K1 125.1(2) . .
C32 O2 K1 128.4(3) . .
C32 O2 C35 109.6(4) . .
C35 O2 K1 120.6(2) . .
C2 C1 C6 116.2(3) . .
C2 C1 B1 132.7(3) . .
C6 C1 B1 111.1(2) . .
C1 C2 H2 119.1 . .
C3 C2 C1 121.9(3) . .
C3 C2 H2 119.1 . .
C2 C3 H3 119.8 . .
C2 C3 C4 120.4(3) . .
C4 C3 H3 119.8 . .
C3 C4 H4 120.2 . .
C3 C4 C5 119.6(3) . .
C5 C4 H4 120.2 . .
C4 C5 H5 120.3 . .
C4 C5 C6 119.4(3) . .
C6 C5 H5 120.3 . .
C1 C6 K1 117.66(19) . 2_757
C1 C6 C7 110.2(3) . .
C5 C6 K1 94.07(18) . 2_757
C5 C6 C1 122.3(3) . .
C5 C6 C7 127.5(3) . .
C7 C6 K1 60.03(14) . 2_757
C6 C7 K1 94.09(17) . 2_757
C6 C7 C8 107.4(3) . .
C8 C7 K1 86.65(16) . 2_757
C9 C7 K1 92.59(18) . 2_757
C9 C7 C6 126.2(3) . .
C9 C7 C8 126.2(3) . .
K1 C8 H8 47.7(17) 2_757 .
C7 C8 K1 65.40(15) . 2_757
C7 C8 H8 106.1(17) . .
C7 C8 B1 102.2(2) . .
C9 C8 K1 99.93(17) 2_757 2_757
C9 C8 H8 108.8(16) 2_757 .
C9 C8 C7 110.0(3) 2_757 .
C9 C8 B1 127.1(3) 2_757 .
B1 C8 K1 131.80(18) . 2_757
B1 C8 H8 100.7(16) . .
K1 C9 H9 117.0 2_757 .
C7 C9 K1 63.35(17) . 2_757
C7 C9 C8 123.7(3) . 2_757
C7 C9 H9 117.0 . .
C8 C9 K1 103.76(18) 2_757 2_757
C8 C9 H9 117.0 2_757 .
C11 C10 C15 115.0(3) . .
C11 C10 B1 127.3(3) . .
C15 C10 B1 117.7(3) . .
C10 C11 C16 123.8(3) . .
C12 C11 C10 120.9(3) . .
C12 C11 C16 115.3(3) . .
C11 C12 H12 118.5 . .
C13 C12 C11 123.0(3) . .
C13 C12 H12 118.5 . .
C12 C13 C17 121.9(3) . .
C14 C13 C12 116.4(3) . .
C14 C13 C17 121.7(3) . .
C13 C14 H14 118.5 . .
C13 C14 C15 123.0(3) . .
C15 C14 H14 118.5 . .
C10 C15 C18 123.5(3) . .
C14 C15 C10 121.7(3) . .
C14 C15 C18 114.8(3) . .
C11 C16 H16A 109.5 . .
C11 C16 H16B 109.5 . .
C11 C16 H16C 109.5 . .
H16A C16 H16B 109.5 . .
H16A C16 H16C 109.5 . .
H16B C16 H16C 109.5 . .
C13 C17 H17A 109.5 . .
C13 C17 H17B 109.5 . .
C13 C17 H17C 109.5 . .
H17A C17 H17B 109.5 . .
H17A C17 H17C 109.5 . .
H17B C17 H17C 109.5 . .
C15 C18 H18A 109.5 . .
C15 C18 H18B 109.5 . .
C15 C18 H18C 109.5 . .
H18A C18 H18B 109.5 . .
H18A C18 H18C 109.5 . .
H18B C18 H18C 109.5 . .
C20 C19 K1 73.87(17) . .
C20 C19 B1 118.5(3) . .
C24 C19 K1 75.40(17) . .
C24 C19 C20 114.6(3) . .
C24 C19 B1 126.9(3) . .
B1 C19 K1 120.12(17) . .
C19 C20 K1 80.09(17) . .
C19 C20 C25 123.3(3) . .
C21 C20 K1 76.01(19) . .
C21 C20 C19 121.7(3) . .
C21 C20 C25 115.0(3) . .
C25 C20 K1 116.01(19) . .
K1 C21 H21 114.3 . .
C20 C21 K1 78.10(18) . .
C20 C21 H21 118.4 . .
C22 C21 K1 79.3(2) . .
C22 C21 C20 123.1(3) . .
C22 C21 H21 118.4 . .
C21 C22 K1 75.3(2) . .
C21 C22 C23 116.3(3) . .
C21 C22 C26 122.2(3) . .
C23 C22 K1 76.75(19) . .
C23 C22 C26 121.5(3) . .
C26 C22 K1 116.5(2) . .
K1 C23 H23 115.9 . .
C22 C23 K1 77.66(19) . .
C22 C23 H23 118.8 . .
C22 C23 C24 122.4(3) . .
C24 C23 K1 78.10(18) . .
C24 C23 H23 118.8 . .
C19 C24 K1 78.81(17) . .
C19 C24 C27 123.3(3) . .
C23 C24 K1 76.19(18) . .
C23 C24 C19 121.9(3) . .
C23 C24 C27 114.9(3) . .
C27 C24 K1 116.5(2) . .
C20 C25 H25A 109.5 . .
C20 C25 H25B 109.5 . .
C20 C25 H25C 109.5 . .
H25A C25 H25B 109.5 . .
H25A C25 H25C 109.5 . .
H25B C25 H25C 109.5 . .
C22 C26 H26A 109.5 . .
C22 C26 H26B 109.5 . .
C22 C26 H26C 109.5 . .
H26A C26 H26B 109.5 . .
H26A C26 H26C 109.5 . .
H26B C26 H26C 109.5 . .
C24 C27 H27A 109.5 . .
C24 C27 H27B 109.5 . .
C24 C27 H27C 109.5 . .
H27A C27 H27B 109.5 . .
H27A C27 H27C 109.5 . .
H27B C27 H27C 109.5 . .
O1 C28 H28A 110.0 . .
O1 C28 H28B 110.0 . .
O1 C28 C29 108.5(4) . .
H28A C28 H28B 108.4 . .
C29 C28 H28A 110.0 . .
C29 C28 H28B 110.0 . .
C28 C29 H29A 110.1 . .
C28 C29 H29B 110.1 . .
H29A C29 H29B 108.4 . .
C30 C29 C28 108.2(4) . .
C30 C29 H29A 110.1 . .
C30 C29 H29B 110.1 . .
C29 C30 H30A 110.5 . .
C29 C30 H30B 110.5 . .
C29 C30 C31 106.0(3) . .
H30A C30 H30B 108.7 . .
C31 C30 H30A 110.5 . .
C31 C30 H30B 110.5 . .
O1 C31 C30 106.0(3) . .
O1 C31 H31A 110.5 . .
O1 C31 H31B 110.5 . .
C30 C31 H31A 110.5 . .
C30 C31 H31B 110.5 . .
H31A C31 H31B 108.7 . .
O2 C32 H32A 110.3 . .
O2 C32 H32B 110.3 . .
O2 C32 C33 107.1(5) . .
H32A C32 H32B 108.6 . .
C33 C32 H32A 110.3 . .
C33 C32 H32B 110.3 . .
C32 C33 H33A 111.1 . .
C32 C33 H33B 111.1 . .
H33A C33 H33B 109.1 . .
C34 C33 C32 103.3(4) . .
C34 C33 H33A 111.1 . .
C34 C33 H33B 111.1 . .
C33 C34 H34A 111.1 . .
C33 C34 H34B 111.1 . .
C33 C34 C35 103.5(4) . .
H34A C34 H34B 109.0 . .
C35 C34 H34A 111.1 . .
C35 C34 H34B 111.1 . .
O2 C35 C34 105.7(4) . .
O2 C35 H35A 110.6 . .
O2 C35 H35B 110.6 . .
C34 C35 H35A 110.6 . .
C34 C35 H35B 110.6 . .
H35A C35 H35B 108.7 . .
C1 B1 C8 94.2(2) . .
C1 B1 C10 107.8(2) . .
C1 B1 C19 117.5(2) . .
C10 B1 C8 122.2(2) . .
C10 B1 C19 109.2(2) . .
C19 B1 C8 105.9(2) . .
C39 O3 C36 107.7(4) . .
O3 C36 H36A 110.5 . .
O3 C36 H36B 110.5 . .
H36A C36 H36B 108.7 . .
C37 C36 O3 106.3(5) . .
C37 C36 H36A 110.5 . .
C37 C36 H36B 110.5 . .
C36 C37 H37A 110.7 . .
C36 C37 H37B 110.7 . .
C36 C37 C38 105.1(5) . .
H37A C37 H37B 108.8 . .
C38 C37 H37A 110.7 . .
C38 C37 H37B 110.7 . .
C37 C38 H38A 110.9 . .
C37 C38 H38B 110.9 . .
H38A C38 H38B 108.9 . .
C39 C38 C37 104.3(5) . .
C39 C38 H38A 110.9 . .
C39 C38 H38B 110.9 . .
O3 C39 C38 107.5(4) . .
O3 C39 H39A 110.2 . .
O3 C39 H39B 110.2 . .
C38 C39 H39A 110.2 . .
C38 C39 H39B 110.2 . .
H39A C39 H39B 108.5 . .

loop_
_geom_bond_atom_site_label_1
_geom_bond_atom_site_label_2
_geom_bond_distance
_geom_bond_site_symmetry_2
K1 O1 2.643(3) .
K1 O2 2.641(3) .
K1 C6 3.379(3) 2_757
K1 C7 2.934(3) 2_757
K1 C8 3.222(3) 2_757
K1 C9 3.280(3) 2_757
K1 C19 3.208(3) .
K1 C20 3.128(3) .
K1 C21 3.102(3) .
K1 C22 3.152(3) .
K1 C23 3.140(3) .
K1 C24 3.164(3) .
O1 C28 1.416(5) .
O1 C31 1.424(4) .
O2 C32 1.386(5) .
O2 C35 1.422(4) .
C1 C2 1.401(4) .
C1 C6 1.411(4) .
C1 B1 1.661(4) .
C2 H2 0.9300 .
C2 C3 1.384(4) .
C3 H3 0.9300 .
C3 C4 1.387(5) .
C4 H4 0.9300 .
C4 C5 1.388(4) .
C5 H5 0.9300 .
C5 C6 1.392(4) .
C6 K1 3.379(3) 2_757
C6 C7 1.478(4) .
C7 K1 2.934(3) 2_757
C7 C8 1.513(4) .
C7 C9 1.339(4) .
C8 K1 3.222(3) 2_757
C8 H8 0.97(3) .
C8 C9 1.498(4) 2_757
C8 B1 1.728(4) .
C9 K1 3.280(3) 2_757
C9 C8 1.498(4) 2_757
C9 H9 0.9800 .
C10 C11 1.419(4) .
C10 C15 1.422(4) .
C10 B1 1.668(5) .
C11 C12 1.401(4) .
C11 C16 1.511(4) .
C12 H12 0.9300 .
C12 C13 1.378(4) .
C13 C14 1.372(5) .
C13 C17 1.516(4) .
C14 H14 0.9300 .
C14 C15 1.389(4) .
C15 C18 1.519(4) .
C16 H16A 0.9600 .
C16 H16B 0.9600 .
C16 H16C 0.9600 .
C17 H17A 0.9600 .
C17 H17B 0.9600 .
C17 H17C 0.9600 .
C18 H18A 0.9600 .
C18 H18B 0.9600 .
C18 H18C 0.9600 .
C19 C20 1.430(4) .
C19 C24 1.423(4) .
C19 B1 1.670(4) .
C20 C21 1.396(4) .
C20 C25 1.510(4) .
C21 H21 0.9300 .
C21 C22 1.379(5) .
C22 C23 1.393(5) .
C22 C26 1.513(5) .
C23 H23 0.9300 .
C23 C24 1.403(4) .
C24 C27 1.516(4) .
C25 H25A 0.9600 .
C25 H25B 0.9600 .
C25 H25C 0.9600 .
C26 H26A 0.9600 .
C26 H26B 0.9600 .
C26 H26C 0.9600 .
C27 H27A 0.9600 .
C27 H27B 0.9600 .
C27 H27C 0.9600 .
C28 H28A 0.9700 .
C28 H28B 0.9700 .
C28 C29 1.434(6) .
C29 H29A 0.9700 .
C29 H29B 0.9700 .
C29 C30 1.426(6) .
C30 H30A 0.9700 .
C30 H30B 0.9700 .
C30 C31 1.495(6) .
C31 H31A 0.9700 .
C31 H31B 0.9700 .
C32 H32A 0.9700 .
C32 H32B 0.9700 .
C32 C33 1.472(8) .
C33 H33A 0.9700 .
C33 H33B 0.9700 .
C33 C34 1.463(8) .
C34 H34A 0.9700 .
C34 H34B 0.9700 .
C34 C35 1.486(6) .
C35 H35A 0.9700 .
C35 H35B 0.9700 .
O3 C36 1.444(6) .
O3 C39 1.415(6) .
C36 H36A 0.9700 .
C36 H36B 0.9700 .
C36 C37 1.428(7) .
C37 H37A 0.9700 .
C37 H37B 0.9700 .
C37 C38 1.462(8) .
C38 H38A 0.9700 .
C38 H38B 0.9700 .
C38 C39 1.446(7) .
C39 H39A 0.9700 .
C39 H39B 0.9700 .

loop_
_geom_torsion_atom_site_label_1
_geom_torsion_atom_site_label_2
_geom_torsion_atom_site_label_3
_geom_torsion_atom_site_label_4
_geom_torsion
_geom_torsion_site_symmetry_1
_geom_torsion_site_symmetry_4
K1 O1 C28 C29 -141.7(4) . .
K1 O1 C31 C30 136.7(3) . .
K1 O2 C32 C33 178.7(3) . .
K1 O2 C35 C34 -159.0(3) . .
K1 C6 C7 C8 -87.8(2) 2_757 .
K1 C6 C7 C9 96.2(3) 2_757 .
K1 C7 C8 C9 92.0(2) 2_757 2_757
K1 C7 C8 B1 -130.60(18) 2_757 .
K1 C7 C9 C8 -89.2(3) 2_757 2_757
K1 C8 B1 C1 -33.1(3) 2_757 .
K1 C8 B1 C10 81.0(3) 2_757 .
K1 C8 B1 C19 -153.3(2) 2_757 .
K1 C19 C20 C21 66.7(3) . .
K1 C19 C20 C25 -114.7(3) . .
K1 C19 C24 C23 -65.8(3) . .
K1 C19 C24 C27 114.4(3) . .
K1 C19 B1 C1 -100.6(2) . .
K1 C19 B1 C8 2.9(3) . .
K1 C19 B1 C10 136.25(19) . .
K1 C20 C21 C22 68.6(3) . .
K1 C21 C22 C23 66.8(3) . .
K1 C21 C22 C26 -112.3(3) . .
K1 C22 C23 C24 67.1(3) . .
K1 C23 C24 C19 67.2(3) . .
K1 C23 C24 C27 -113.1(3) . .
O1 C28 C29 C30 -4.4(8) . .
O2 C32 C33 C34 -28.5(7) . .
C1 C2 C3 C4 1.3(5) . .
C1 C6 C7 K1 111.0(2) . 2_757
C1 C6 C7 C8 23.3(3) . .
C1 C6 C7 C9 -152.7(3) . .
C2 C1 C6 K1 -110.7(3) . 2_757
C2 C1 C6 C5 4.5(4) . .
C2 C1 C6 C7 -176.6(3) . .
C2 C1 B1 C8 156.1(3) . .
C2 C1 B1 C10 30.3(4) . .
C2 C1 B1 C19 -93.6(4) . .
C2 C3 C4 C5 2.5(5) . .
C3 C4 C5 C6 -2.7(5) . .
C4 C5 C6 K1 125.6(3) . 2_757
C4 C5 C6 C1 -0.9(5) . .
C4 C5 C6 C7 -179.6(3) . .
C5 C6 C7 K1 -70.2(3) . 2_757
C5 C6 C7 C8 -157.9(3) . .
C5 C6 C7 C9 26.1(5) . .
C6 C1 C2 C3 -4.7(4) . .
C6 C1 B1 C8 -23.2(3) . .
C6 C1 B1 C10 -149.0(2) . .
C6 C1 B1 C19 87.2(3) . .
C6 C7 C8 K1 93.2(2) . 2_757
C6 C7 C8 C9 -174.8(2) . 2_757
C6 C7 C8 B1 -37.4(3) . .
C6 C7 C9 K1 -97.0(3) . 2_757
C6 C7 C9 C8 173.9(3) . 2_757
C7 C8 B1 C1 34.7(3) . .
C7 C8 B1 C10 148.8(3) . .
C7 C8 B1 C19 -85.4(3) . .
C8 C7 C9 K1 87.8(3) . 2_757
C8 C7 C9 C8 -1.4(5) . 2_757
C9 C7 C8 K1 -90.8(3) . 2_757
C9 C7 C8 C9 1.2(5) . 2_757
C9 C7 C8 B1 138.6(3) . .
C9 C8 B1 C1 161.8(3) 2_757 .
C9 C8 B1 C10 -84.0(4) 2_757 .
C9 C8 B1 C19 41.7(4) 2_757 .
C10 C11 C12 C13 1.9(5) . .
C11 C10 C15 C14 0.1(4) . .
C11 C10 C15 C18 177.3(3) . .
C11 C10 B1 C1 103.2(3) . .
C11 C10 B1 C8 -3.8(5) . .
C11 C10 B1 C19 -128.1(3) . .
C11 C12 C13 C14 -0.1(5) . .
C11 C12 C13 C17 -179.7(3) . .
C12 C13 C14 C15 -1.8(5) . .
C13 C14 C15 C10 1.8(5) . .
C13 C14 C15 C18 -175.6(3) . .
C15 C10 C11 C12 -1.8(4) . .
C15 C10 C11 C16 179.3(3) . .
C15 C10 B1 C1 -75.7(3) . .
C15 C10 B1 C8 177.2(3) . .
C15 C10 B1 C19 53.0(3) . .
C16 C11 C12 C13 -179.2(3) . .
C17 C13 C14 C15 177.8(3) . .
C19 C20 C21 K1 -68.8(3) . .
C19 C20 C21 C22 -0.1(5) . .
C20 C19 C24 K1 64.2(2) . .
C20 C19 C24 C23 -1.6(4) . .
C20 C19 C24 C27 178.6(3) . .
C20 C19 B1 C1 172.3(3) . .
C20 C19 B1 C8 -84.2(3) . .
C20 C19 B1 C10 49.2(3) . .
C20 C21 C22 K1 -68.0(3) . .
C20 C21 C22 C23 -1.2(5) . .
C20 C21 C22 C26 179.7(3) . .
C21 C22 C23 K1 -65.9(3) . .
C21 C22 C23 C24 1.2(5) . .
C22 C23 C24 K1 -66.9(3) . .
C22 C23 C24 C19 0.3(5) . .
C22 C23 C24 C27 -179.9(3) . .
C24 C19 C20 K1 -65.1(2) . .
C24 C19 C20 C21 1.5(4) . .
C24 C19 C20 C25 -179.8(3) . .
C24 C19 B1 C1 -6.5(4) . .
C24 C19 B1 C8 97.0(3) . .
C24 C19 B1 C10 -129.6(3) . .
C25 C20 C21 K1 112.5(2) . .
C25 C20 C21 C22 -178.9(3) . .
C26 C22 C23 K1 113.1(3) . .
C26 C22 C23 C24 -179.8(3) . .
C28 O1 C31 C30 -19.1(5) . .
C28 C29 C30 C31 -7.3(7) . .
C29 C30 C31 O1 16.2(6) . .
C31 O1 C28 C29 15.0(6) . .
C32 O2 C35 C34 8.6(6) . .
C32 C33 C34 C35 32.6(6) . .
C33 C34 C35 O2 -26.0(6) . .
C35 O2 C32 C33 12.4(6) . .
B1 C1 C2 C3 176.1(3) . .
B1 C1 C6 K1 68.7(3) . 2_757
B1 C1 C6 C5 -176.1(3) . .
B1 C1 C6 C7 2.8(3) . .
B1 C10 C11 C12 179.2(3) . .
B1 C10 C11 C16 0.4(5) . .
B1 C10 C15 C14 179.1(3) . .
B1 C10 C15 C18 -3.6(4) . .
B1 C19 C20 K1 115.9(2) . .
B1 C19 C20 C21 -177.4(3) . .
B1 C19 C20 C25 1.2(4) . .
B1 C19 C24 K1 -116.9(3) . .
B1 C19 C24 C23 177.2(3) . .
B1 C19 C24 C27 -2.5(5) . .
O3 C36 C37 C38 27.0(7) . .
C36 O3 C39 C38 -5.9(7) . .
C36 C37 C38 C39 -30.4(7) . .
C37 C38 C39 O3 22.3(7) . .
C39 O3 C36 C37 -13.3(7) . .
